data_2106622
loop_
_publ_author_name
'Direm, Amani'
'Altomare, Angela'
'Moliterni, Anna'
'Benali-Cherif, Nourredine'

_publ_section_title
;
 Intermolecular interactions of proton transfer compounds: synthesis,
 crystal structure and Hirshfeld surface analysis
;
_journal_coeditor_code XK5021
_journal_issue 4
_journal_name_full 'Acta Crystallographica Section B'
_journal_page_first
;
;
_journal_paper_doi 10.1107/S2052520615011300
_journal_volume 71
_journal_year 2015
_chemical_formula_moiety 'C8 H10 N O2, Cl O4'
_chemical_formula_sum 'C8 H10 Cl N O6'
_chemical_formula_weight 251.62
_space_group_IT_number 2
_symmetry_cell_setting triclinic
_symmetry_space_group_name_Hall '-P 1'
_symmetry_space_group_name_H-M 'P -1'
_atom_sites_solution_hydrogens geom
_cell_angle_alpha 75.125(8)
_cell_angle_beta 88.907(7)
_cell_angle_gamma 87.706(6)
_cell_formula_units_Z 4
_cell_length_a 4.9634(4)
_cell_length_b 12.9992(11)
_cell_length_c 16.5405(17)
_cell_measurement_reflns_used 0
_cell_measurement_temperature 298
_cell_measurement_theta_max 0
_cell_measurement_theta_min 0
_cell_volume 1030.56(16)
_computing_molecular_graphics 'Ortep for Windows (Farrugia, 2012)'
_computing_publication_material 'WinGX publication routines (Farrugia, 2012)'
_computing_structure_refinement 'SHELXL-2014/7 (Sheldrick, 2014)'
_diffrn_ambient_temperature 298
_diffrn_measured_fraction_theta_full 0.991
_diffrn_measured_fraction_theta_max 0.993
_diffrn_radiation_type MoK\a
_diffrn_radiation_wavelength 0.71073
_diffrn_reflns_av_R_equivalents 0.1314
_diffrn_reflns_limit_h_max 6
_diffrn_reflns_limit_h_min -6
_diffrn_reflns_limit_k_max 16
_diffrn_reflns_limit_k_min -16
_diffrn_reflns_limit_l_max 21
_diffrn_reflns_limit_l_min -21
_diffrn_reflns_number 30848
_diffrn_reflns_theta_full 25.242
_diffrn_reflns_theta_max 27.495
_diffrn_reflns_theta_min 5.088
_exptl_absorpt_coefficient_mu 0.385
_exptl_absorpt_correction_type none
_exptl_crystal_colour colourless
_exptl_crystal_density_diffrn 1.622
_exptl_crystal_density_method 'not measured'
_exptl_crystal_description prism
_exptl_crystal_F_000 520
_exptl_crystal_size_max 0.25
_exptl_crystal_size_mid 0.125
_exptl_crystal_size_min 0.05
_refine_diff_density_max 0.322
_refine_diff_density_min -0.327
_refine_ls_extinction_coef 0.0120(16)
_refine_ls_extinction_expression Fc^*^=kFc[1+0.001xFc^2^\l^3^/sin(2\q)]^-1/4^
_refine_ls_extinction_method 'SHELXL-2014/7 (Sheldrick 2014'
_refine_ls_goodness_of_fit_ref 1.008
_refine_ls_hydrogen_treatment constr
_refine_ls_matrix_type full
_refine_ls_number_constraints 0
_refine_ls_number_parameters 290
_refine_ls_number_reflns 4751
_refine_ls_number_restraints 0
_refine_ls_restrained_S_all 1.008
_refine_ls_R_factor_all 0.1080
_refine_ls_R_factor_gt 0.0546
_refine_ls_shift/su_max 0.000
_refine_ls_shift/su_mean 0.000
_refine_ls_structure_factor_coef Fsqd
_refine_ls_weighting_details 'w=1/[\s^2^(Fo^2^)+(0.0365P)^2^+0.7374P] where P=(Fo^2^+2Fc^2^)/3'
_refine_ls_weighting_scheme calc
_refine_ls_wR_factor_gt 0.1003
_refine_ls_wR_factor_ref 0.1181
_reflns_number_gt 2918
_reflns_number_total 4751
_reflns_threshold_expression 'I > 2\s(I)'
_cod_data_source_file xk5021sup1.cif
_cod_data_source_block 3
_cod_database_code 2106622

loop_
_symmetry_equiv_pos_as_xyz
'x, y, z'
'-x, -y, -z'

loop_
_atom_site_type_symbol
_atom_site_label
_atom_site_fract_x
_atom_site_fract_y
_atom_site_fract_z
_atom_site_U_iso_or_equiv
_atom_site_adp_type
_atom_site_calc_flag
_atom_site_occupancy
Cl Cl1A 0.99712(14) 0.10192(6) 0.58213(5) 0.0301(2) Uani d 1
Cl Cl1B 0.95503(14) 0.40584(6) 0.41075(5) 0.0315(2) Uani d 1
O O2B -0.2601(4) 0.51342(17) 0.06557(15) 0.0419(6) Uani d 1
O O1B -0.3445(4) 0.36876(18) 0.02148(15) 0.0429(6) Uani d 1
H H1B -0.4542 0.4102 -0.0076 0.064 Uiso calc 1
O O2A -0.2515(4) -0.01529(17) 0.93540(15) 0.0403(6) Uani d 1
O O1A -0.3609(5) 0.13082(18) 0.97905(15) 0.0449(6) Uani d 1
H H1A -0.4690 0.0908 1.0080 0.067 Uiso calc 1
N N1B 0.4350(5) 0.1573(2) 0.39003(16) 0.0358(6) Uani d 1
H H1B1 0.5486 0.1186 0.4278 0.054 Uiso calc 1
H H1B2 0.4114 0.2220 0.3985 0.054 Uiso calc 1
H H1B3 0.2772 0.1260 0.3949 0.054 Uiso calc 1
C C1B -0.0069(6) 0.3526(2) 0.12364(18) 0.0274(6) Uani d 1
N N1A 0.4226(5) 0.3349(2) 0.61052(17) 0.0381(7) Uani d 1
H H1A1 0.5328 0.3733 0.5724 0.057 Uiso calc 1
H H1A2 0.4135 0.2699 0.6026 0.057 Uiso calc 1
H H1A3 0.2589 0.3663 0.6056 0.057 Uiso calc 1
C C6B 0.0354(6) 0.2445(2) 0.12906(19) 0.0313(7) Uani d 1
H H6B -0.0579 0.2125 0.0944 0.038 Uiso calc 1
O O3A 0.9194(5) 0.00566(19) 0.64015(17) 0.0537(7) Uani d 1
C C1A -0.0141(6) 0.1429(2) 0.87739(19) 0.0281(7) Uani d 1
O O4A 0.8904(5) 0.1087(2) 0.50093(16) 0.0495(6) Uani d 1
C C4A 0.3440(6) 0.2618(2) 0.76253(19) 0.0289(7) Uani d 1
C C6A 0.0120(6) 0.2499(2) 0.8726(2) 0.0347(7) Uani d 1
H H6A -0.0898 0.2823 0.9076 0.042 Uiso calc 1
C C8A 0.5282(6) 0.3269(3) 0.6963(2) 0.0355(7) Uani d 1
H H8A1 0.5407 0.3977 0.7047 0.043 Uiso calc 1
H H8A2 0.7077 0.2936 0.7015 0.043 Uiso calc 1
C C8B 0.5487(6) 0.1665(2) 0.30411(19) 0.0310(7) Uani d 1
H H8B1 0.5770 0.0959 0.2952 0.037 Uiso calc 1
H H8B2 0.7220 0.1997 0.2991 0.037 Uiso calc 1
C C4B 0.3603(5) 0.2320(2) 0.23820(18) 0.0265(6) Uani d 1
O O3B 0.9994(6) 0.5061(2) 0.35287(18) 0.0643(8) Uani d 1
O O5A 1.2861(4) 0.1025(2) 0.57574(16) 0.0529(7) Uani d 1
C C3A 0.3263(6) 0.1529(2) 0.7704(2) 0.0336(7) Uani d 1
H H3A 0.4352 0.1196 0.7376 0.040 Uiso calc 1
C C3B 0.3250(6) 0.3411(2) 0.2293(2) 0.0318(7) Uani d 1
H H3B 0.4255 0.3741 0.2616 0.038 Uiso calc 1
C C7B -0.2151(6) 0.4180(2) 0.06681(19) 0.0301(7) Uani d 1
C C2A 0.1464(6) 0.0945(2) 0.8271(2) 0.0340(7) Uani d 1
H H2A 0.1327 0.0221 0.8316 0.041 Uiso calc 1
C C5B 0.2184(6) 0.1849(2) 0.1867(2) 0.0326(7) Uani d 1
H H5B 0.2461 0.1126 0.1907 0.039 Uiso calc 1
C C2B 0.1416(6) 0.4005(2) 0.1727(2) 0.0336(7) Uani d 1
H H2B 0.1178 0.4732 0.1676 0.040 Uiso calc 1
O O5B 1.2079(5) 0.3556(2) 0.43975(18) 0.0575(7) Uani d 1
C C7A -0.2203(6) 0.0795(2) 0.93370(19) 0.0298(7) Uani d 1
C C5A 0.1918(6) 0.3088(2) 0.8150(2) 0.0343(7) Uani d 1
H H5A 0.2095 0.3807 0.8117 0.041 Uiso calc 1
O O6B 0.8154(6) 0.3395(2) 0.37080(19) 0.0664(8) Uani d 1
O O4B 0.7983(5) 0.4251(2) 0.47970(17) 0.0595(8) Uani d 1
O O6A 0.9002(6) 0.1911(2) 0.61098(18) 0.0596(7) Uani d 1

loop_
_atom_site_aniso_label
_atom_site_aniso_U_11
_atom_site_aniso_U_22
_atom_site_aniso_U_33
_atom_site_aniso_U_12
_atom_site_aniso_U_13
_atom_site_aniso_U_23
Cl1A 0.0270(4) 0.0321(4) 0.0294(4) 0.0010(3) -0.0023(3) -0.0048(3)
Cl1B 0.0287(4) 0.0336(4) 0.0308(4) -0.0048(3) 0.0027(3) -0.0053(3)
O2B 0.0449(13) 0.0343(13) 0.0445(15) 0.0110(10) -0.0162(11) -0.0075(11)
O1B 0.0443(13) 0.0448(14) 0.0425(15) 0.0128(10) -0.0215(11) -0.0169(11)
O2A 0.0462(13) 0.0366(13) 0.0389(14) -0.0141(10) 0.0131(10) -0.0106(11)
O1A 0.0465(14) 0.0452(14) 0.0452(15) -0.0140(11) 0.0208(11) -0.0152(12)
N1B 0.0338(14) 0.0409(15) 0.0275(15) -0.0007(11) -0.0086(11) 0.0014(12)
C1B 0.0264(15) 0.0336(16) 0.0203(16) 0.0028(12) -0.0024(12) -0.0039(12)
N1A 0.0390(15) 0.0383(15) 0.0315(16) -0.0037(12) 0.0101(12) 0.0008(12)
C6B 0.0374(17) 0.0319(17) 0.0270(17) 0.0005(13) -0.0095(13) -0.0116(13)
O3A 0.0601(16) 0.0427(14) 0.0501(17) -0.0156(12) 0.0025(13) 0.0051(12)
C1A 0.0301(15) 0.0318(16) 0.0211(16) -0.0031(12) 0.0000(12) -0.0043(12)
O4A 0.0467(14) 0.0633(16) 0.0386(15) 0.0086(12) -0.0206(11) -0.0131(12)
C4A 0.0271(15) 0.0366(17) 0.0229(16) -0.0053(12) 0.0004(12) -0.0070(13)
C6A 0.0393(17) 0.0331(17) 0.0318(19) -0.0028(13) 0.0110(14) -0.0092(14)
C8A 0.0341(17) 0.0394(18) 0.0341(19) -0.0106(14) 0.0091(14) -0.0110(15)
C8B 0.0293(15) 0.0360(17) 0.0259(17) 0.0044(12) -0.0058(13) -0.0052(13)
C4B 0.0245(14) 0.0317(16) 0.0213(15) 0.0018(11) 0.0009(11) -0.0037(12)
O3B 0.084(2) 0.0414(15) 0.0540(19) -0.0007(13) 0.0197(15) 0.0106(13)
O5A 0.0247(12) 0.0839(19) 0.0465(16) -0.0056(11) -0.0008(11) -0.0093(14)
C3A 0.0346(16) 0.0384(18) 0.0304(18) -0.0025(13) 0.0076(13) -0.0138(14)
C3B 0.0330(16) 0.0325(17) 0.0319(18) -0.0011(13) -0.0086(13) -0.0112(14)
C7B 0.0305(16) 0.0356(18) 0.0226(16) 0.0031(13) -0.0027(12) -0.0052(13)
C2A 0.0424(18) 0.0300(16) 0.0310(18) -0.0068(13) 0.0059(14) -0.0097(14)
C5B 0.0392(17) 0.0239(15) 0.0337(18) 0.0031(12) -0.0068(14) -0.0055(13)
C2B 0.0384(17) 0.0284(16) 0.0335(19) 0.0063(13) -0.0083(14) -0.0076(14)
O5B 0.0406(14) 0.0689(18) 0.0626(19) 0.0146(12) -0.0161(13) -0.0174(14)
C7A 0.0314(16) 0.0367(18) 0.0207(16) -0.0031(13) 0.0004(12) -0.0059(13)
C5A 0.0419(18) 0.0271(16) 0.0334(19) -0.0055(13) 0.0047(14) -0.0070(14)
O6B 0.0624(18) 0.079(2) 0.071(2) -0.0199(15) -0.0096(15) -0.0397(17)
O4B 0.0611(17) 0.0658(18) 0.0572(19) -0.0222(13) 0.0349(14) -0.0256(15)
O6A 0.0776(19) 0.0453(15) 0.0605(19) 0.0146(13) -0.0001(15) -0.0243(13)

loop_
_geom_angle_atom_site_label_1
_geom_angle_atom_site_label_2
_geom_angle_atom_site_label_3
_geom_angle
O6A Cl1A O3A 109.51(17)
O6A Cl1A O4A 109.77(16)
O3A Cl1A O4A 110.47(16)
O6A Cl1A O5A 109.44(17)
O3A Cl1A O5A 109.14(15)
O4A Cl1A O5A 108.48(15)
O6B Cl1B O5B 109.23(18)
O6B Cl1B O3B 109.78(19)
O5B Cl1B O3B 109.(11)
O6B Cl1B O4B 110.38(17)
O5B Cl1B O4B 109.99(18)
O3B Cl1B O4B 108.07(16)
C7B O1B H1B 109.5
C7A O1A H1A 109.5
C8B N1B H1B1 109.5
C8B N1B H1B2 109.5
H1B1 N1B H1B2 109.5
C8B N1B H1B3 109.5
H1B1 N1B H1B3 109.5
H1B2 N1B H1B3 109.5
C2B C1B C6B 119.9(3)
C2B C1B C7B 118.9(3)
C6B C1B C7B 121.3(3)
C8A N1A H1A1 109.5
C8A N1A H1A2 109.5
H1A1 N1A H1A2 109.5
C8A N1A H1A3 109.5
H1A1 N1A H1A3 109.5
H1A2 N1A H1A3 109.5
C5B C6B C1B 119.4(3)
C5B C6B H6B 120.3
C1B C6B H6B 120.3
C6A C1A C2A 119.8(3)
C6A C1A C7A 120.9(3)
C2A C1A C7A 119.3(3)
C5A C4A C3A 119.3(3)
C5A C4A C8A 121.1(3)
C3A C4A C8A 119.6(3)
C1A C6A C5A 119.5(3)
C1A C6A H6A 120.2
C5A C6A H6A 120.2
N1A C8A C4A 110.6(2)
N1A C8A H8A1 109.5
C4A C8A H8A1 109.5
N1A C8A H8A2 109.5
C4A C8A H8A2 109.5
H8A1 C8A H8A2 108.1
N1B C8B C4B 110.9(2)
N1B C8B H8B1 109.5
C4B C8B H8B1 109.5
N1B C8B H8B2 109.5
C4B C8B H8B2 109.5
H8B1 C8B H8B2 108.1
C5B C4B C3B 119.1(3)
C5B C4B C8B 121.0(3)
C3B C4B C8B 119.9(3)
C2A C3A C4A 119.9(3)
C2A C3A H3A 120.1
C4A C3A H3A 120.1
C2B C3B C4B 120.4(3)
C2B C3B H3B 119.8
C4B C3B H3B 119.8
O2B C7B O1B 123.5(3)
O2B C7B C1B 120.6(3)
O1B C7B C1B 115.8(3)
C3A C2A C1A 120.6(3)
C3A C2A H2A 119.7
C1A C2A H2A 119.7
C4B C5B C6B 120.8(3)
C4B C5B H5B 119.6
C6B C5B H5B 119.6
C3B C2B C1B 120.3(3)
C3B C2B H2B 119.8
C1B C2B H2B 119.8
O2A C7A O1A 123.7(3)
O2A C7A C1A 120.9(3)
O1A C7A C1A 115.3(3)
C4A C5A C6A 120.9(3)
C4A C5A H5A 119.6
C6A C5A H5A 119.6

loop_
_geom_bond_atom_site_label_1
_geom_bond_atom_site_label_2
_geom_bond_distance
Cl1A O6A 1.426(3)
Cl1A O3A 1.430(2)
Cl1A O4A 1.433(2)
Cl1A O5A 1.436(2)
Cl1B O6B 1.421(3)
Cl1B O5B 1.424(2)
Cl1B O3B 1.427(2)
Cl1B O4B 1.437(3)
O2B C7B 1.246(4)
O1B C7B 1.297(4)
O1B H1B 0.8200
O2A C7A 1.241(4)
O1A C7A 1.302(4)
O1A H1A 0.8200
N1B C8B 1.497(4)
N1B H1B1 0.8900
N1B H1B2 0.8900
N1B H1B3 0.8900
C1B C2B 1.382(4)
C1B C6B 1.392(4)
C1B C7B 1.494(4)
N1A C8A 1.499(4)
N1A H1A1 0.8900
N1A H1A2 0.8900
N1A H1A3 0.8900
C6B C5B 1.389(4)
C6B H6B 0.9300
C1A C6A 1.384(4)
C1A C2A 1.388(4)
C1A C7A 1.494(4)
C4A C5A 1.380(4)
C4A C3A 1.395(4)
C4A C8A 1.516(4)
C6A C5A 1.392(4)
C6A H6A 0.9300
C8A H8A1 0.9700
C8A H8A2 0.9700
C8B C4B 1.513(4)
C8B H8B1 0.9700
C8B H8B2 0.9700
C4B C5B 1.386(4)
C4B C3B 1.391(4)
C3A C2A 1.382(4)
C3A H3A 0.9300
C3B C2B 1.381(4)
C3B H3B 0.9300
C2A H2A 0.9300
C5B H5B 0.9300
C2B H2B 0.9300
C5A H5A 0.9300

loop_
_geom_hbond_atom_site_label_D
_geom_hbond_atom_site_label_H
_geom_hbond_atom_site_label_A
_geom_hbond_site_symmetry_A
_geom_hbond_distance_DH
_geom_hbond_distance_HA
_geom_hbond_distance_DA
_geom_hbond_angle_DHA
N1A H1A1 O4B . 0.89 2.00 2.873(4) 166.0
O1B H1B O2B 2_465 0.82 1.83 2.647(3) 171.0
O1A H1A O2A 2_457 0.82 1.83 2.644(3) 172.0
N1B H1B1 O4A . 0.89 2.08 2.885(3) 149.0
N1B H1B2 O5B 1_455 0.89 2.22 3.067(4) 158.0
N1B H1B2 O6B . 0.89 2.53 3.037(4) 117.0
N1B H1B3 O3A 2_656 0.89 2.21 2.950(4) 140.0
N1B H1B3 O4A 1_455 0.89 2.55 3.228(4) 133.0
N1A H1A1 O4B . 0.89 2.00 2.873(4) 166.0
N1A H1A2 O5A 1_455 0.89 2.44 3.315(4) 168.0
N1A H1A3 O3B 2_666 0.89 2.29 3.045(4) 142.0
C8A H8A2 O6A . 0.97 2.41 3.070(4) 125.0
C8B H8B2 O6B . 0.97 2.47 3.097(4) 122.0

loop_
_geom_torsion_atom_site_label_1
_geom_torsion_atom_site_label_2
_geom_torsion_atom_site_label_3
_geom_torsion_atom_site_label_4
_geom_torsion
C2B C1B C6B C5B 2.9(5)
C7B C1B C6B C5B -175.8(3)
C2A C1A C6A C5A 2.5(5)
C7A C1A C6A C5A -175.2(3)
C5A C4A C8A N1A -111.2(3)
C3A C4A C8A N1A 68.4(4)
N1B C8B C4B C5B -109.3(3)
N1B C8B C4B C3B 69.9(3)
C5A C4A C3A C2A 3.6(5)
C8A C4A C3A C2A -176.0(3)
C5B C4B C3B C2B 3.1(5)
C8B C4B C3B C2B -176.2(3)
C2B C1B C7B O2B -2.2(5)
C6B C1B C7B O2B 176.5(3)
C2B C1B C7B O1B 179.0(3)
C6B C1B C7B O1B -2.3(4)
C4A C3A C2A C1A -1.0(5)
C6A C1A C2A C3A -2.0(5)
C7A C1A C2A C3A 175.7(3)
C3B C4B C5B C6B -2.5(5)
C8B C4B C5B C6B 176.8(3)
C1B C6B C5B C4B -0.5(5)
C4B C3B C2B C1B -0.7(5)
C6B C1B C2B C3B -2.3(5)
C7B C1B C2B C3B 176.4(3)
C6A C1A C7A O2A 176.9(3)
C2A C1A C7A O2A -0.8(4)
C6A C1A C7A O1A -2.7(4)
C2A C1A C7A O1A 179.6(3)
C3A C4A C5A C6A -3.1(5)
C8A C4A C5A C6A 176.5(3)
C1A C6A C5A C4A 0.1(5)

_cod_database_fobs_code 2106622
